data_4302589
loop_
_publ_author_name
'Matthew S. Varonka'
'Timothy H. Warren'

_publ_contact_author 'Timothy H. Warren'
_publ_contact_author_email thw@georgetown.edu
_publ_section_title
;
S-Nitrosothiol and Nitric Oxide Reactivity at Zinc Thiolates
;
_journal_name_full 'Inorganic Chemistry'
_journal_page_first 5605
_journal_page_last 5607
_journal_paper_doi 10.1021/ic900664r
_journal_volume 48
_journal_year 2009
_chemical_formula_moiety 'C31 H55 B N6 S Zn'
_chemical_formula_sum 'C31 H55 B N6 S Zn'
_chemical_formula_weight 620.05
_chemical_name_common TpiPr2ZnStBu
_chemical_name_systematic
; 
 ? 
;
_space_group_IT_number 14
_symmetry_cell_setting monoclinic
_symmetry_space_group_name_Hall '-P 2yn'
_symmetry_space_group_name_H-M 'P 1 21/n 1'
_atom_sites_solution_hydrogens geom
_atom_sites_solution_primary direct
_atom_sites_solution_secondary difmap
_audit_creation_method SHELXL-97
_cell_angle_alpha 90.00
_cell_angle_beta 91.776(2)
_cell_angle_gamma 90.00
_cell_formula_units_Z 4
_cell_length_a 9.4257(13)
_cell_length_b 17.722(3)
_cell_length_c 20.879(3)
_cell_measurement_reflns_used 6208
_cell_measurement_temperature 173(2)
_cell_measurement_theta_max 54.845
_cell_measurement_theta_min 4.530
_cell_volume 3486.0(9)
_computing_cell_refinement 'Bruker SMART'
_computing_data_collection 'Bruker SMART'
_computing_data_reduction 'Bruker SMART'
_computing_molecular_graphics 'ORTEP-3 for Windows; Ferrugia L J (1997), J. Appl. Cryst. 30, 565'
_computing_publication_material 'Bruker SHELXTL'
_computing_structure_refinement 'SHELXL-97 (Sheldrick, 1997)'
_computing_structure_solution 'SHELXS-97 (Sheldrick, 1990)'
_diffrn_ambient_temperature 173(2)
_diffrn_measured_fraction_theta_full 1.000
_diffrn_measured_fraction_theta_max 1.000
_diffrn_measurement_device_type 'SMART platform CCD, Bruker'
_diffrn_measurement_method 'omega scans'
_diffrn_radiation_monochromator graphite
_diffrn_radiation_source 'fine-focus sealed tube'
_diffrn_radiation_type MoK\a
_diffrn_radiation_wavelength 0.71073
_diffrn_reflns_av_R_equivalents 0.0863
_diffrn_reflns_av_sigmaI/netI 0.0868
_diffrn_reflns_limit_h_max 11
_diffrn_reflns_limit_h_min -11
_diffrn_reflns_limit_k_max 21
_diffrn_reflns_limit_k_min -21
_diffrn_reflns_limit_l_max 25
_diffrn_reflns_limit_l_min -25
_diffrn_reflns_number 27878
_diffrn_reflns_theta_full 26.00
_diffrn_reflns_theta_max 26.00
_diffrn_reflns_theta_min 1.51
_exptl_absorpt_coefficient_mu 0.793
_exptl_absorpt_correction_T_max 0.8971
_exptl_absorpt_correction_T_min 0.7527
_exptl_absorpt_correction_type multi-scan
_exptl_absorpt_process_details 'SADABS based on Blessing's method; Blessing, Acta Cryst. (1995) A51 33-38'
_exptl_crystal_colour colorless
_exptl_crystal_density_diffrn 1.181
_exptl_crystal_density_method 'not measured'
_exptl_crystal_description block
_exptl_crystal_F_000 1336
_exptl_crystal_size_max 0.38
_exptl_crystal_size_mid 0.22
_exptl_crystal_size_min 0.14
_refine_diff_density_max 0.474
_refine_diff_density_min -0.407
_refine_diff_density_rms 0.071
_refine_ls_extinction_method none
_refine_ls_goodness_of_fit_ref 0.997
_refine_ls_hydrogen_treatment mixed
_refine_ls_matrix_type full
_refine_ls_number_parameters 409
_refine_ls_number_reflns 6851
_refine_ls_number_restraints 0
_refine_ls_restrained_S_all 0.997
_refine_ls_R_factor_all 0.1180
_refine_ls_R_factor_gt 0.0511
_refine_ls_shift/su_max 0.002
_refine_ls_shift/su_mean 0.000
_refine_ls_structure_factor_coef Fsqd
_refine_ls_weighting_details 'calc w=1/[\s^2^(Fo^2^)+(0.0652P)^2^+0.0000P] where P=(Fo^2^+2Fc^2^)/3'
_refine_ls_weighting_scheme calc
_refine_ls_wR_factor_gt 0.1147
_refine_ls_wR_factor_ref 0.1306
_reflns_number_gt 3966
_reflns_number_total 6851
_reflns_threshold_expression >2sigma(I)
_cod_data_source_file ic900664r_si_004.cif
_cod_data_source_block TpiPr2ZnStBu
_cod_depositor_comments
;
The following automatic conversions were performed:
'_symmetry_cell_setting' value 'Monoclinic' changed to 'monoclinic'
according to '/home/saulius/struct/CIF-dictionaries/cif_core.dic'
dictionary named 'cif_core.dic' version 2.4.1 from 2010-06-29.

Automatic conversion script
Id: cif_fix_enum 1527 2010-12-29 10:47:43Z saulius 
;
_cod_original_cell_volume 3486.1(8)
_cod_original_sg_symbol_Hall -P2yn
_cod_database_code 4302589

loop_
_symmetry_equiv_pos_as_xyz
'x, y, z'
'-x+1/2, y+1/2, -z+1/2'
'-x, -y, -z'
'x-1/2, -y-1/2, z-1/2'

loop_
_atom_site_label
_atom_site_type_symbol
_atom_site_fract_x
_atom_site_fract_y
_atom_site_fract_z
_atom_site_U_iso_or_equiv
_atom_site_adp_type
_atom_site_occupancy
_atom_site_symmetry_multiplicity
_atom_site_calc_flag
_atom_site_refinement_flags
_atom_site_disorder_assembly
_atom_site_disorder_group
Zn1 Zn 0.01304(4) 0.71967(2) 0.100684(17) 0.03183(14) Uani 1 1 d . . .
S1 S 0.05100(11) 0.68653(6) 0.20222(4) 0.0492(3) Uani 1 1 d . . .
N2 N 0.0945(3) 0.77268(16) -0.02374(13) 0.0387(7) Uani 1 1 d . . .
N1 N 0.1551(3) 0.75354(16) 0.03453(13) 0.0375(7) Uani 1 1 d . . .
N4 N -0.1356(3) 0.69907(15) -0.02140(13) 0.0371(7) Uani 1 1 d . . .
N3 N -0.1085(3) 0.66012(16) 0.03483(12) 0.0353(7) Uani 1 1 d . . .
N5 N -0.0999(3) 0.81667(16) 0.08405(13) 0.0347(7) Uani 1 1 d . . .
N6 N -0.1242(3) 0.83264(16) 0.02023(12) 0.0368(7) Uani 1 1 d . A .
B1 B -0.0700(5) 0.7768(2) -0.03139(19) 0.0401(10) Uani 1 1 d . . .
C1 C 0.2938(4) 0.7670(2) 0.03158(19) 0.0444(10) Uani 1 1 d . . .
C7 C -0.1526(4) 0.8740(2) 0.11757(17) 0.0460(10) Uani 1 1 d . . .
C4 C -0.1859(4) 0.5971(2) 0.03263(17) 0.0444(10) Uani 1 1 d . . .
C22 C -0.1375(4) 0.8774(2) 0.18942(17) 0.0494(10) Uani 1 1 d . . .
H22 H -0.1173 0.8254 0.2059 0.059 Uiso 1 1 calc R . .
C3 C 0.1959(5) 0.7976(2) -0.06284(19) 0.0499(11) Uani 1 1 d . . .
C28 C 0.1733(4) 0.6048(2) 0.20911(18) 0.0536(11) Uani 1 1 d . . .
C6 C -0.2323(4) 0.6595(2) -0.05719(19) 0.0519(11) Uani 1 1 d . . .
C2 C 0.3231(5) 0.7946(2) -0.0287(2) 0.0579(12) Uani 1 1 d . . .
H2 H 0.4135 0.8088 -0.0436 0.070 Uiso 1 1 calc R . .
C30 C 0.2121(5) 0.5717(2) 0.14468(18) 0.0576(11) Uani 1 1 d . . .
H30A H 0.2525 0.6114 0.1181 0.086 Uiso 1 1 calc R . .
H30B H 0.1268 0.5511 0.1231 0.086 Uiso 1 1 calc R . .
H30C H 0.2821 0.5314 0.1514 0.086 Uiso 1 1 calc R . .
C16 C -0.1875(4) 0.5430(2) 0.08770(18) 0.0555(11) Uani 1 1 d . . .
H16 H -0.1113 0.5586 0.1194 0.067 Uiso 1 1 calc R . .
C5 C -0.2649(4) 0.5950(2) -0.02442(19) 0.0538(11) Uani 1 1 d . . .
H5 H -0.3290 0.5565 -0.0382 0.065 Uiso 1 1 calc R . .
C9 C -0.1910(5) 0.8992(2) 0.01443(18) 0.0576(12) Uani 1 1 d . . .
C23 C -0.2726(4) 0.9055(3) 0.21881(19) 0.0616(12) Uani 1 1 d . . .
H23A H -0.2869 0.9588 0.2077 0.092 Uiso 1 1 calc R . .
H23B H -0.2648 0.9002 0.2655 0.092 Uiso 1 1 calc R . .
H23C H -0.3534 0.8759 0.2022 0.092 Uiso 1 1 calc R . .
C29 C 0.3089(5) 0.6302(3) 0.2462(2) 0.0707(13) Uani 1 1 d . . .
H29A H 0.3701 0.5864 0.2547 0.106 Uiso 1 1 calc R . .
H29B H 0.2831 0.6532 0.2870 0.106 Uiso 1 1 calc R . .
H29C H 0.3597 0.6672 0.2207 0.106 Uiso 1 1 calc R . .
C25B C -0.2013(14) 0.9431(7) -0.0526(6) 0.038(3) Uani 0.50 1 d P A 2
H25B H -0.1254 0.9256 -0.0816 0.045 Uiso 0.50 1 calc PR A 2
C24 C -0.0146(4) 0.9278(3) 0.20857(18) 0.0695(14) Uani 1 1 d . . .
H24A H 0.0731 0.9072 0.1916 0.104 Uiso 1 1 calc R . .
H24B H -0.0058 0.9305 0.2554 0.104 Uiso 1 1 calc R . .
H24C H -0.0311 0.9785 0.1912 0.104 Uiso 1 1 calc R . .
C31 C 0.0960(6) 0.5439(3) 0.2479(2) 0.0792(15) Uani 1 1 d . . .
H31A H 0.0181 0.5224 0.2215 0.119 Uiso 1 1 calc R . .
H31B H 0.0577 0.5667 0.2865 0.119 Uiso 1 1 calc R . .
H31C H 0.1631 0.5038 0.2603 0.119 Uiso 1 1 calc R . .
C18 C -0.1564(6) 0.4634(3) 0.0668(2) 0.0895(17) Uani 1 1 d . . .
H18A H -0.2292 0.4470 0.0353 0.134 Uiso 1 1 calc R . .
H18B H -0.1569 0.4298 0.1041 0.134 Uiso 1 1 calc R . .
H18C H -0.0630 0.4617 0.0475 0.134 Uiso 1 1 calc R . .
C8 C -0.2118(5) 0.9271(2) 0.07505(19) 0.0700(15) Uani 1 1 d . A .
H8 H -0.2572 0.9731 0.0858 0.084 Uiso 1 1 calc R . .
C10 C 0.3907(4) 0.7578(2) 0.0897(2) 0.0560(11) Uani 1 1 d . . .
H10 H 0.3623 0.7100 0.1114 0.067 Uiso 1 1 calc R . .
C11 C 0.3749(5) 0.8209(3) 0.1378(2) 0.0865(16) Uani 1 1 d . . .
H11A H 0.4094 0.8681 0.1195 0.130 Uiso 1 1 calc R . .
H11B H 0.4305 0.8090 0.1769 0.130 Uiso 1 1 calc R . .
H11C H 0.2747 0.8264 0.1480 0.130 Uiso 1 1 calc R . .
C12 C 0.5447(5) 0.7487(4) 0.0718(3) 0.1025(19) Uani 1 1 d . . .
H12A H 0.5530 0.7064 0.0420 0.154 Uiso 1 1 calc R . .
H12B H 0.6032 0.7388 0.1105 0.154 Uiso 1 1 calc R . .
H12C H 0.5773 0.7951 0.0514 0.154 Uiso 1 1 calc R . .
C21 C -0.4490(6) 0.6653(4) -0.1298(2) 0.131(3) Uani 1 1 d . . .
H21A H -0.4888 0.6891 -0.1687 0.196 Uiso 1 1 calc R . .
H21B H -0.5008 0.6827 -0.0926 0.196 Uiso 1 1 calc R . .
H21C H -0.4576 0.6104 -0.1336 0.196 Uiso 1 1 calc R . .
C17 C -0.3297(6) 0.5477(3) 0.1208(3) 0.112(2) Uani 1 1 d . . .
H17A H -0.3446 0.5993 0.1361 0.169 Uiso 1 1 calc R . .
H17B H -0.3291 0.5129 0.1573 0.169 Uiso 1 1 calc R . .
H17C H -0.4065 0.5339 0.0904 0.169 Uiso 1 1 calc R . .
C26A C -0.3943(8) 0.9742(5) -0.0404(4) 0.056(2) Uani 0.50 1 d P A 1
H26A H -0.4695 0.9433 -0.0224 0.084 Uiso 0.50 1 calc PR A 1
H26B H -0.4254 0.9927 -0.0827 0.084 Uiso 0.50 1 calc PR A 1
H26C H -0.3739 1.0172 -0.0120 0.084 Uiso 0.50 1 calc PR A 1
C26B C -0.3479(10) 0.9148(5) -0.0769(4) 0.055(2) Uani 0.50 1 d P A 2
H26D H -0.4188 0.9262 -0.0449 0.082 Uiso 0.50 1 calc PR A 2
H26E H -0.3441 0.8602 -0.0838 0.082 Uiso 0.50 1 calc PR A 2
H26F H -0.3741 0.9401 -0.1173 0.082 Uiso 0.50 1 calc PR A 2
C27B C -0.1988(10) 1.0286(5) -0.0462(4) 0.062(2) Uani 0.50 1 d P A 2
H27A H -0.1959 1.0515 -0.0889 0.093 Uiso 0.50 1 calc PR A 2
H27B H -0.1145 1.0439 -0.0208 0.093 Uiso 0.50 1 calc PR A 2
H27C H -0.2843 1.0455 -0.0249 0.093 Uiso 0.50 1 calc PR A 2
C27A C -0.1421(10) 0.9735(6) -0.0761(4) 0.048(2) Uani 0.50 1 d P A 1
H27D H -0.1196 1.0171 -0.0487 0.072 Uiso 0.50 1 calc PR A 1
H27E H -0.1727 0.9909 -0.1188 0.072 Uiso 0.50 1 calc PR A 1
H27F H -0.0575 0.9417 -0.0794 0.072 Uiso 0.50 1 calc PR A 1
C25A C -0.2623(12) 0.9273(8) -0.0465(7) 0.036(3) Uani 0.50 1 d P A 1
H25A H -0.2847 0.8831 -0.0748 0.043 Uiso 0.50 1 calc PR A 1
C19 C -0.2931(6) 0.6866(2) -0.1214(2) 0.0753(16) Uani 1 1 d . . .
H19 H -0.2856 0.7429 -0.1226 0.090 Uiso 1 1 calc R . .
C20 C -0.2112(5) 0.6555(3) -0.1748(2) 0.0862(17) Uani 1 1 d . . .
H20A H -0.1119 0.6714 -0.1699 0.129 Uiso 1 1 calc R . .
H20B H -0.2512 0.6743 -0.2156 0.129 Uiso 1 1 calc R . .
H20C H -0.2165 0.6003 -0.1741 0.129 Uiso 1 1 calc R . .
C14 C 0.2799(9) 0.8735(3) -0.1556(2) 0.159(4) Uani 1 1 d . . .
H28A H 0.2862 0.9179 -0.1277 0.238 Uiso 1 1 calc R . .
H28B H 0.2545 0.8893 -0.1994 0.238 Uiso 1 1 calc R . .
H28C H 0.3718 0.8476 -0.1551 0.238 Uiso 1 1 calc R . .
C15 C 0.1630(5) 0.7521(3) -0.1742(2) 0.0721(14) Uani 1 1 d . . .
H15A H 0.2585 0.7305 -0.1762 0.108 Uiso 1 1 calc R . .
H15B H 0.1296 0.7668 -0.2173 0.108 Uiso 1 1 calc R . .
H15C H 0.0982 0.7144 -0.1569 0.108 Uiso 1 1 calc R . .
C13 C 0.1669(5) 0.8201(3) -0.1315(2) 0.0687(14) Uani 1 1 d . . .
H13 H 0.0727 0.8460 -0.1348 0.082 Uiso 1 1 calc R . .
H1 H -0.097(3) 0.7969(16) -0.0802(14) 0.032(8) Uiso 1 1 d . . .

loop_
_atom_site_aniso_label
_atom_site_aniso_U_11
_atom_site_aniso_U_22
_atom_site_aniso_U_33
_atom_site_aniso_U_23
_atom_site_aniso_U_13
_atom_site_aniso_U_12
Zn1 0.0307(2) 0.0369(2) 0.0280(2) 0.00109(18) 0.00267(15) -0.0019(2)
S1 0.0628(7) 0.0552(7) 0.0295(5) -0.0006(5) 0.0021(5) 0.0173(5)
N2 0.0477(18) 0.0342(17) 0.0350(17) 0.0043(14) 0.0136(14) 0.0045(14)
N1 0.0375(18) 0.0390(17) 0.0362(17) 0.0034(14) 0.0059(13) -0.0012(14)
N4 0.0447(18) 0.0354(18) 0.0309(17) -0.0049(13) -0.0046(14) 0.0029(14)
N3 0.0385(17) 0.0378(18) 0.0294(16) 0.0018(13) 0.0003(13) -0.0033(14)
N5 0.0343(17) 0.0388(17) 0.0308(16) -0.0026(14) 0.0003(13) 0.0029(14)
N6 0.0451(18) 0.0407(19) 0.0246(16) -0.0014(13) 0.0012(13) 0.0082(15)
B1 0.052(3) 0.038(2) 0.030(2) -0.001(2) -0.0016(19) 0.005(2)
C1 0.032(2) 0.043(2) 0.060(3) 0.0016(19) 0.0180(18) -0.0020(17)
C7 0.057(2) 0.049(2) 0.032(2) -0.0089(19) 0.0013(18) 0.012(2)
C4 0.048(2) 0.043(2) 0.042(2) -0.0039(18) 0.0042(18) -0.011(2)
C22 0.070(3) 0.046(2) 0.032(2) -0.0039(18) 0.0024(19) 0.011(2)
C3 0.067(3) 0.037(2) 0.048(2) 0.0072(18) 0.033(2) 0.007(2)
C28 0.065(3) 0.053(3) 0.043(2) 0.008(2) 0.006(2) 0.010(2)
C6 0.068(3) 0.039(2) 0.048(2) -0.011(2) -0.016(2) 0.009(2)
C2 0.052(3) 0.052(3) 0.072(3) 0.003(2) 0.039(2) -0.006(2)
C30 0.071(3) 0.048(3) 0.055(3) -0.002(2) 0.010(2) 0.008(2)
C16 0.065(3) 0.054(3) 0.047(2) 0.007(2) -0.002(2) -0.025(2)
C5 0.055(3) 0.048(3) 0.057(3) -0.010(2) -0.017(2) -0.012(2)
C9 0.087(3) 0.051(3) 0.034(2) -0.0048(19) -0.012(2) 0.031(2)
C23 0.064(3) 0.078(3) 0.044(2) -0.008(2) 0.013(2) -0.005(2)
C29 0.084(3) 0.068(3) 0.060(3) 0.005(2) -0.012(3) 0.014(3)
C25B 0.033(9) 0.051(9) 0.030(6) 0.008(5) 0.012(6) 0.014(6)
C24 0.056(3) 0.116(4) 0.036(2) -0.006(2) -0.007(2) 0.002(3)
C31 0.107(4) 0.061(3) 0.071(3) 0.014(3) 0.031(3) 0.014(3)
C18 0.143(5) 0.054(3) 0.072(3) 0.015(3) 0.007(3) -0.006(3)
C8 0.112(4) 0.056(3) 0.041(3) -0.010(2) -0.006(2) 0.049(3)
C10 0.037(2) 0.062(3) 0.070(3) 0.001(2) 0.006(2) -0.008(2)
C11 0.057(3) 0.111(4) 0.091(4) -0.030(3) -0.009(3) 0.010(3)
C12 0.043(3) 0.158(6) 0.107(4) -0.018(4) 0.008(3) 0.019(3)
C21 0.091(4) 0.233(8) 0.066(4) -0.059(4) -0.039(3) 0.087(5)
C17 0.111(5) 0.112(5) 0.117(5) 0.040(4) 0.049(4) -0.006(4)
C26A 0.054(5) 0.062(6) 0.053(5) 0.012(4) 0.003(4) 0.023(4)
C26B 0.056(6) 0.064(6) 0.044(5) 0.003(5) -0.006(5) -0.001(5)
C27B 0.066(6) 0.044(6) 0.077(6) 0.018(5) 0.005(5) 0.002(5)
C27A 0.051(6) 0.059(7) 0.034(5) 0.013(5) 0.010(4) 0.008(5)
C25A 0.037(9) 0.035(6) 0.038(6) 0.001(4) 0.022(7) 0.005(6)
C19 0.128(5) 0.037(2) 0.058(3) -0.010(2) -0.048(3) 0.006(3)
C20 0.074(3) 0.135(5) 0.048(3) 0.026(3) -0.017(3) -0.040(3)
C14 0.350(11) 0.065(4) 0.066(4) -0.012(3) 0.093(5) -0.083(5)
C15 0.069(3) 0.093(4) 0.054(3) 0.011(3) -0.007(2) -0.019(3)
C13 0.084(3) 0.066(3) 0.058(3) 0.024(3) 0.043(2) 0.041(3)

loop_
_atom_type_symbol
_atom_type_description
_atom_type_scat_dispersion_real
_atom_type_scat_dispersion_imag
_atom_type_scat_source
C C 0.0033 0.0016 'International Tables Vol C Tables 4.2.6.8 and 6.1.1.4'
H H 0.0000 0.0000 'International Tables Vol C Tables 4.2.6.8 and 6.1.1.4'
B B 0.0013 0.0007 'International Tables Vol C Tables 4.2.6.8 and 6.1.1.4'
N N 0.0061 0.0033 'International Tables Vol C Tables 4.2.6.8 and 6.1.1.4'
S S 0.1246 0.1234 'International Tables Vol C Tables 4.2.6.8 and 6.1.1.4'
Zn Zn 0.2839 1.4301 'International Tables Vol C Tables 4.2.6.8 and 6.1.1.4'

loop_
_geom_angle_atom_site_label_1
_geom_angle_atom_site_label_2
_geom_angle_atom_site_label_3
_geom_angle
_geom_angle_site_symmetry_1
_geom_angle_site_symmetry_3
_geom_angle_publ_flag
N1 Zn1 N5 89.25(11) . . ?
N1 Zn1 N3 93.56(11) . . ?
N5 Zn1 N3 92.39(11) . . ?
N1 Zn1 S1 129.34(9) . . ?
N5 Zn1 S1 116.90(8) . . ?
N3 Zn1 S1 125.02(8) . . ?
C28 S1 Zn1 111.26(13) . . ?
C3 N2 N1 109.5(3) . . ?
C3 N2 B1 130.1(3) . . ?
N1 N2 B1 119.3(3) . . ?
C1 N1 N2 107.3(3) . . ?
C1 N1 Zn1 138.5(3) . . ?
N2 N1 Zn1 114.1(2) . . ?
C6 N4 N3 108.3(3) . . ?
C6 N4 B1 131.3(3) . . ?
N3 N4 B1 120.2(3) . . ?
C4 N3 N4 107.6(3) . . ?
C4 N3 Zn1 138.3(2) . . ?
N4 N3 Zn1 113.4(2) . . ?
C7 N5 N6 107.3(3) . . ?
C7 N5 Zn1 138.5(2) . . ?
N6 N5 Zn1 114.1(2) . . ?
C9 N6 N5 109.4(3) . . ?
C9 N6 B1 131.2(3) . . ?
N5 N6 B1 119.4(3) . . ?
N4 B1 N2 110.5(3) . . ?
N4 B1 N6 109.6(3) . . ?
N2 B1 N6 107.8(3) . . ?
N4 B1 H1 109.6(15) . . ?
N2 B1 H1 108.0(16) . . ?
N6 B1 H1 111.3(16) . . ?
N1 C1 C2 109.2(4) . . ?
N1 C1 C10 121.0(3) . . ?
C2 C1 C10 129.7(4) . . ?
N5 C7 C8 109.1(3) . . ?
N5 C7 C22 121.8(3) . . ?
C8 C7 C22 129.1(3) . . ?
N3 C4 C5 109.3(3) . . ?
N3 C4 C16 121.9(3) . . ?
C5 C4 C16 128.7(4) . . ?
C7 C22 C24 109.6(3) . . ?
C7 C22 C23 111.3(3) . . ?
C24 C22 C23 110.2(3) . . ?
C7 C22 H22 108.6 . . ?
C24 C22 H22 108.6 . . ?
C23 C22 H22 108.6 . . ?
N2 C3 C2 107.2(3) . . ?
N2 C3 C13 123.5(4) . . ?
C2 C3 C13 129.3(4) . . ?
C30 C28 C29 109.8(4) . . ?
C30 C28 C31 108.9(4) . . ?
C29 C28 C31 109.7(4) . . ?
C30 C28 S1 113.5(3) . . ?
C29 C28 S1 108.3(3) . . ?
C31 C28 S1 106.5(3) . . ?
N4 C6 C5 108.2(3) . . ?
N4 C6 C19 123.5(4) . . ?
C5 C6 C19 128.3(4) . . ?
C3 C2 C1 106.8(3) . . ?
C3 C2 H2 126.6 . . ?
C1 C2 H2 126.6 . . ?
C28 C30 H30A 109.5 . . ?
C28 C30 H30B 109.5 . . ?
H30A C30 H30B 109.5 . . ?
C28 C30 H30C 109.5 . . ?
H30A C30 H30C 109.5 . . ?
H30B C30 H30C 109.5 . . ?
C4 C16 C18 111.7(3) . . ?
C4 C16 C17 110.1(4) . . ?
C18 C16 C17 111.2(4) . . ?
C4 C16 H16 107.9 . . ?
C18 C16 H16 107.9 . . ?
C17 C16 H16 107.9 . . ?
C6 C5 C4 106.5(3) . . ?
C6 C5 H5 126.7 . . ?
C4 C5 H5 126.7 . . ?
N6 C9 C8 108.2(3) . . ?
N6 C9 C25A 124.3(6) . . ?
C8 C9 C25A 125.8(6) . . ?
N6 C9 C25B 121.4(5) . . ?
C8 C9 C25B 128.5(6) . . ?
C25A C9 C25B 24.1(4) . . ?
C22 C23 H23A 109.5 . . ?
C22 C23 H23B 109.5 . . ?
H23A C23 H23B 109.5 . . ?
C22 C23 H23C 109.5 . . ?
H23A C23 H23C 109.5 . . ?
H23B C23 H23C 109.5 . . ?
C28 C29 H29A 109.5 . . ?
C28 C29 H29B 109.5 . . ?
H29A C29 H29B 109.5 . . ?
C28 C29 H29C 109.5 . . ?
H29A C29 H29C 109.5 . . ?
H29B C29 H29C 109.5 . . ?
C27B C25B C26B 111.4(10) . . ?
C27B C25B C9 114.0(9) . . ?
C26B C25B C9 99.1(8) . . ?
C27B C25B H25B 110.6 . . ?
C26B C25B H25B 110.6 . . ?
C9 C25B H25B 110.6 . . ?
C22 C24 H24A 109.5 . . ?
C22 C24 H24B 109.5 . . ?
H24A C24 H24B 109.5 . . ?
C22 C24 H24C 109.5 . . ?
H24A C24 H24C 109.5 . . ?
H24B C24 H24C 109.5 . . ?
C28 C31 H31A 109.5 . . ?
C28 C31 H31B 109.5 . . ?
H31A C31 H31B 109.5 . . ?
C28 C31 H31C 109.5 . . ?
H31A C31 H31C 109.5 . . ?
H31B C31 H31C 109.5 . . ?
C16 C18 H18A 109.5 . . ?
C16 C18 H18B 109.5 . . ?
H18A C18 H18B 109.5 . . ?
C16 C18 H18C 109.5 . . ?
H18A C18 H18C 109.5 . . ?
H18B C18 H18C 109.5 . . ?
C9 C8 C7 106.0(3) . . ?
C9 C8 H8 127.0 . . ?
C7 C8 H8 127.0 . . ?
C1 C10 C11 112.7(4) . . ?
C1 C10 C12 111.9(4) . . ?
C11 C10 C12 110.9(4) . . ?
C1 C10 H10 107.0 . . ?
C11 C10 H10 107.0 . . ?
C12 C10 H10 107.0 . . ?
C10 C11 H11A 109.5 . . ?
C10 C11 H11B 109.5 . . ?
H11A C11 H11B 109.5 . . ?
C10 C11 H11C 109.5 . . ?
H11A C11 H11C 109.5 . . ?
H11B C11 H11C 109.5 . . ?
C10 C12 H12A 109.5 . . ?
C10 C12 H12B 109.5 . . ?
H12A C12 H12B 109.5 . . ?
C10 C12 H12C 109.5 . . ?
H12A C12 H12C 109.5 . . ?
H12B C12 H12C 109.5 . . ?
C19 C21 H21A 109.5 . . ?
C19 C21 H21B 109.5 . . ?
H21A C21 H21B 109.5 . . ?
C19 C21 H21C 109.5 . . ?
H21A C21 H21C 109.5 . . ?
H21B C21 H21C 109.5 . . ?
C16 C17 H17A 109.5 . . ?
C16 C17 H17B 109.5 . . ?
H17A C17 H17B 109.5 . . ?
C16 C17 H17C 109.5 . . ?
H17A C17 H17C 109.5 . . ?
H17B C17 H17C 109.5 . . ?
C25B C26B H26D 109.5 . . ?
C25B C26B H26E 109.5 . . ?
H26D C26B H26E 109.5 . . ?
C25B C26B H26F 109.5 . . ?
H26D C26B H26F 109.5 . . ?
H26E C26B H26F 109.5 . . ?
C25B C27B H27A 109.5 . . ?
C25B C27B H27B 109.5 . . ?
H27A C27B H27B 109.5 . . ?
C25B C27B H27C 109.5 . . ?
H27A C27B H27C 109.5 . . ?
H27B C27B H27C 109.5 . . ?
C9 C25A C26A 117.4(9) . . ?
C9 C25A C27A 101.5(9) . . ?
C26A C25A C27A 111.1(10) . . ?
C9 C25A H25A 108.8 . . ?
C26A C25A H25A 108.8 . . ?
C27A C25A H25A 108.8 . . ?
C20 C19 C6 110.8(4) . . ?
C20 C19 C21 110.1(4) . . ?
C6 C19 C21 111.1(4) . . ?
C20 C19 H19 108.2 . . ?
C6 C19 H19 108.2 . . ?
C21 C19 H19 108.2 . . ?
C19 C20 H20A 109.5 . . ?
C19 C20 H20B 109.5 . . ?
H20A C20 H20B 109.5 . . ?
C19 C20 H20C 109.5 . . ?
H20A C20 H20C 109.5 . . ?
H20B C20 H20C 109.5 . . ?
C13 C14 H28A 109.5 . . ?
C13 C14 H28B 109.5 . . ?
H28A C14 H28B 109.5 . . ?
C13 C14 H28C 109.5 . . ?
H28A C14 H28C 109.5 . . ?
H28B C14 H28C 109.5 . . ?
C13 C15 H15A 109.5 . . ?
C13 C15 H15B 109.5 . . ?
H15A C15 H15B 109.5 . . ?
C13 C15 H15C 109.5 . . ?
H15A C15 H15C 109.5 . . ?
H15B C15 H15C 109.5 . . ?
C15 C13 C3 110.7(4) . . ?
C15 C13 C14 108.0(4) . . ?
C3 C13 C14 111.8(5) . . ?
C15 C13 H13 108.8 . . ?
C3 C13 H13 108.8 . . ?
C14 C13 H13 108.8 . . ?

loop_
_geom_bond_atom_site_label_1
_geom_bond_atom_site_label_2
_geom_bond_distance
_geom_bond_site_symmetry_2
_geom_bond_publ_flag
Zn1 N1 2.044(3) . ?
Zn1 N5 2.046(3) . ?
Zn1 N3 2.054(3) . ?
Zn1 S1 2.2183(10) . ?
S1 C28 1.853(4) . ?
N2 C3 1.351(4) . ?
N2 N1 1.371(4) . ?
N2 B1 1.555(5) . ?
N1 C1 1.332(4) . ?
N4 C6 1.356(4) . ?
N4 N3 1.379(4) . ?
N4 B1 1.527(5) . ?
N3 C4 1.334(4) . ?
N5 C7 1.339(4) . ?
N5 N6 1.374(4) . ?
N6 C9 1.341(4) . ?
N6 B1 1.561(5) . ?
B1 H1 1.10(3) . ?
C1 C2 1.386(5) . ?
C1 C10 1.505(5) . ?
C7 C8 1.398(5) . ?
C7 C22 1.504(5) . ?
C4 C5 1.385(5) . ?
C4 C16 1.497(5) . ?
C22 C24 1.508(6) . ?
C22 C23 1.515(5) . ?
C22 H22 1.0000 . ?
C3 C2 1.376(6) . ?
C3 C13 1.505(5) . ?
C28 C30 1.523(5) . ?
C28 C29 1.542(6) . ?
C28 C31 1.546(6) . ?
C6 C5 1.372(5) . ?
C6 C19 1.519(5) . ?
C2 H2 0.9500 . ?
C30 H30A 0.9800 . ?
C30 H30B 0.9800 . ?
C30 H30C 0.9800 . ?
C16 C18 1.508(6) . ?
C16 C17 1.529(6) . ?
C16 H16 1.0000 . ?
C5 H5 0.9500 . ?
C9 C8 1.379(5) . ?
C9 C25A 1.504(15) . ?
C9 C25B 1.602(13) . ?
C23 H23A 0.9800 . ?
C23 H23B 0.9800 . ?
C23 H23C 0.9800 . ?
C29 H29A 0.9800 . ?
C29 H29B 0.9800 . ?
C29 H29C 0.9800 . ?
C25B C27B 1.522(15) . ?
C25B C26B 1.540(14) . ?
C25B H25B 1.0000 . ?
C24 H24A 0.9800 . ?
C24 H24B 0.9800 . ?
C24 H24C 0.9800 . ?
C31 H31A 0.9800 . ?
C31 H31B 0.9800 . ?
C31 H31C 0.9800 . ?
C18 H18A 0.9800 . ?
C18 H18B 0.9800 . ?
C18 H18C 0.9800 . ?
C8 H8 0.9500 . ?
C10 C11 1.512(6) . ?
C10 C12 1.519(6) . ?
C10 H10 1.0000 . ?
C11 H11A 0.9800 . ?
C11 H11B 0.9800 . ?
C11 H11C 0.9800 . ?
C12 H12A 0.9800 . ?
C12 H12B 0.9800 . ?
C12 H12C 0.9800 . ?
C21 C19 1.522(7) . ?
C21 H21A 0.9800 . ?
C21 H21B 0.9800 . ?
C21 H21C 0.9800 . ?
C17 H17A 0.9800 . ?
C17 H17B 0.9800 . ?
C17 H17C 0.9800 . ?
C26A C25A 1.505(14) . ?
C26A H26A 0.9800 . ?
C26A H26B 0.9800 . ?
C26A H26C 0.9800 . ?
C26B H26D 0.9800 . ?
C26B H26E 0.9800 . ?
C26B H26F 0.9800 . ?
C27B H27A 0.9800 . ?
C27B H27B 0.9800 . ?
C27B H27C 0.9800 . ?
C27A C25A 1.542(11) . ?
C27A H27D 0.9800 . ?
C27A H27E 0.9800 . ?
C27A H27F 0.9800 . ?
C25A H25A 1.0000 . ?
C19 C20 1.481(7) . ?
C19 H19 1.0000 . ?
C20 H20A 0.9800 . ?
C20 H20B 0.9800 . ?
C20 H20C 0.9800 . ?
C14 C13 1.521(7) . ?
C14 H28A 0.9800 . ?
C14 H28B 0.9800 . ?
C14 H28C 0.9800 . ?
C15 C13 1.499(6) . ?
C15 H15A 0.9800 . ?
C15 H15B 0.9800 . ?
C15 H15C 0.9800 . ?
C13 H13 1.0000 . ?
